data_2312652
loop_
_publ_author_name
'Mohana, Marimuthu'
'Gomathi, Sundaramoorthy'
'Thomas Muthiah, Packianathan'
'Butcher, Ray J.'

_publ_section_title
;
 Structural insights into supramolecular interactions in isostructural
 salts of 2,4,6-triaminopyrimidinium with various heterocyclic
 carboxylates.
;
_journal_coeditor_code OV3176
_journal_issue 'Pt 11'
_journal_name_full 'Acta crystallographica. Section C, Structural chemistry'
_journal_page_first 734
_journal_page_last 741
_journal_paper_doi 10.1107/S2053229624008787
_journal_volume 80
_journal_year 2024
_chemical_formula_iupac 'C4 H8 N5 +, C5 H2 Cl O2 S -'
_chemical_formula_moiety 'C4 H8 N5 +, C5 H2 Cl O2 S -'
_chemical_formula_sum 'C9 H10 Cl N5 O2 S'
_chemical_formula_weight 287.73
_chemical_name_systematic
;
2,4,6-Triaminopyrimidinium 5-chlorothiophene-2-carboxylate
;
_space_group_crystal_system triclinic
_space_group_IT_number 2
_space_group_name_Hall '-P 1'
_space_group_name_H-M_alt 'P -1'
_atom_sites_solution_hydrogens mixed
_atom_sites_solution_primary dual
_atom_sites_solution_secondary difmap
_audit_creation_method SHELXL-2016/6
_cell_angle_alpha 78.406(4)
_cell_angle_beta 87.357(4)
_cell_angle_gamma 78.608(4)
_cell_formula_units_Z 4
_cell_length_a 8.3306(5)
_cell_length_b 10.4403(5)
_cell_length_c 14.0361(5)
_cell_measurement_reflns_used 4863
_cell_measurement_temperature 120(2)
_cell_measurement_theta_max 76.9
_cell_measurement_theta_min 3.2
_cell_volume 1172.28(10)
_computing_cell_refinement
;
CrysAlis PRO (Agilent, 2014)
;
_computing_data_collection
;
CrysAlis PRO (Agilent, 2014)
;
_computing_data_reduction
;
CrysAlis PRO (Agilent, 2014)
;
_computing_molecular_graphics
;
PLATON (Spek, 2020), Mercury (Macrae <i>et al.</i>, 2020)
and POVRay (Cason, 2004)
;
_computing_publication_material
;
PLATON (Spek, 2020) and publCIF (Westrip, 2010)
;
_computing_structure_refinement
;
SHELXL2016 (Sheldrick, 2015b)
;
_computing_structure_solution
;
SHELXT2014 (Sheldrick, 2015a)
;
_diffrn_ambient_temperature 120(2)
_diffrn_measured_fraction_theta_full 1.000
_diffrn_measured_fraction_theta_max 0.982
_diffrn_measurement_device_type 'Rigaku XtaLAB Synergy Dualflex diffractometer with a HyPix detector'
_diffrn_measurement_method '\w scans'
_diffrn_radiation_type CuK\a
_diffrn_radiation_wavelength 1.54184
_diffrn_reflns_av_R_equivalents 0.0258
_diffrn_reflns_av_unetI/netI 0.0319
_diffrn_reflns_limit_h_max 10
_diffrn_reflns_limit_h_min -10
_diffrn_reflns_limit_k_max 13
_diffrn_reflns_limit_k_min -10
_diffrn_reflns_limit_l_max 17
_diffrn_reflns_limit_l_min -14
_diffrn_reflns_number 10298
_diffrn_reflns_theta_full 67.500
_diffrn_reflns_theta_max 76.869
_diffrn_reflns_theta_min 3.214
_exptl_absorpt_coefficient_mu 4.606
_exptl_absorpt_correction_T_max 0.608
_exptl_absorpt_correction_T_min 0.288
_exptl_absorpt_correction_type multi-scan
_exptl_absorpt_process_details
;
(CrysAlis PRO; Agilent, 2014)
;
_exptl_crystal_colour yellow
_exptl_crystal_density_diffrn 1.630
_exptl_crystal_density_method 'not measured'
_exptl_crystal_description block
_exptl_crystal_F_000 592
_exptl_crystal_size_max 0.360
_exptl_crystal_size_mid 0.150
_exptl_crystal_size_min 0.120
_refine_diff_density_max 0.677
_refine_diff_density_min -0.570
_refine_ls_extinction_method none
_refine_ls_goodness_of_fit_ref 1.047
_refine_ls_hydrogen_treatment mixed
_refine_ls_matrix_type full
_refine_ls_number_parameters 381
_refine_ls_number_reflns 4863
_refine_ls_number_restraints 0
_refine_ls_restrained_S_all 1.047
_refine_ls_R_factor_all 0.0420
_refine_ls_R_factor_gt 0.0384
_refine_ls_shift/su_max 0.001
_refine_ls_shift/su_mean 0.000
_refine_ls_structure_factor_coef Fsqd
_refine_ls_weighting_details 'w=1/[\s^2^(Fo^2^)+(0.0597P)^2^+0.7344P] where P=(Fo^2^+2Fc^2^)/3'
_refine_ls_weighting_scheme calc
_refine_ls_wR_factor_gt 0.1035
_refine_ls_wR_factor_ref 0.1075
_reflns_number_gt 4401
_reflns_number_total 4863
_reflns_threshold_expression 'I > 2\s(I)'
_cod_data_source_file ov3176sup1.cif
_cod_data_source_block IV
_cod_depositor_comments 'Adding full bibliography for 2312649--2312652.cif.'
_cod_database_code 2312652
_cod_database_fobs_code 2312652
_shelx_space_group_comment
;
The symmetry employed for this shelxl refinement is uniquely defined
by the following loop, which should always be used as a source of
symmetry information in preference to the above space-group names.
They are only intended as comments.
;
_shelx_estimated_absorpt_t_min 0.288
_shelx_estimated_absorpt_t_max 0.608

loop_
_space_group_symop_operation_xyz
'x, y, z'
'-x, -y, -z'

loop_
_atom_site_type_symbol
_atom_site_label
_atom_site_fract_x
_atom_site_fract_y
_atom_site_fract_z
_atom_site_U_iso_or_equiv
_atom_site_adp_type
_atom_site_calc_flag
_atom_site_occupancy
_atom_site_disorder_assembly
_atom_site_disorder_group
Cl Cl1 0.97092(8) 0.92958(5) 1.14832(4) 0.03655(15) Uani d 1 . .
S S1 0.84726(6) 0.79481(5) 1.00626(3) 0.02449(13) Uani d 1 . .
O O1A 0.74189(18) 0.62714(14) 0.88237(10) 0.0253(3) Uani d 1 . .
O O2A 0.72412(19) 0.45143(14) 1.00078(10) 0.0267(3) Uani d 1 . .
C C11A 0.7541(2) 0.56700(19) 0.96914(14) 0.0211(4) Uani d 1 . .
C C7A 0.8095(2) 0.63513(19) 1.04192(14) 0.0215(4) Uani d 1 . .
C C8A 0.8426(3) 0.5877(2) 1.13853(16) 0.0293(4) Uani d 1 . .
H H8A 0.828531 0.501787 1.171564 0.035 Uiso calc 1 . .
C C9A 0.8999(3) 0.6785(2) 1.18457(16) 0.0309(4) Uani d 1 . .
H H9A 0.928577 0.661076 1.251303 0.037 Uiso calc 1 . .
C C10A 0.9086(2) 0.7934(2) 1.12145(15) 0.0250(4) Uani d 1 . .
Cl Cl2 -0.31592(6) 0.44909(5) 0.45244(5) 0.03503(15) Uani d 1 . .
S S2 0.03987(5) 0.38673(4) 0.40489(3) 0.02099(12) Uani d 1 . .
O O1B 0.39270(16) 0.28712(15) 0.37649(10) 0.0243(3) Uani d 1 . .
O O2B 0.44317(16) 0.16724(14) 0.52650(10) 0.0237(3) Uani d 1 . .
C C11B 0.3500(2) 0.24198(19) 0.46245(14) 0.0191(3) Uani d 1 . .
C C7B 0.1743(2) 0.27972(18) 0.48818(14) 0.0191(3) Uani d 1 . .
C C8B 0.0952(2) 0.2339(2) 0.57201(14) 0.0225(4) Uani d 1 . .
H H8B 0.149814 0.174212 0.626188 0.027 Uiso calc 1 . .
C C9B -0.0752(2) 0.2838(2) 0.57023(16) 0.0257(4) Uani d 1 . .
H H9B -0.148465 0.261771 0.622115 0.031 Uiso calc 1 . .
C C10B -0.1203(2) 0.3673(2) 0.48452(16) 0.0245(4) Uani d 1 . .
N N1A 0.6369(2) 0.29387(16) 0.88583(12) 0.0205(3) Uani d 1 . .
N N3A 0.5296(2) 0.10389(16) 0.87502(11) 0.0214(3) Uani d 1 . .
N N2A 0.6005(2) 0.13785(19) 1.02267(13) 0.0274(4) Uani d 1 . .
N N4A 0.4573(2) 0.07309(17) 0.72668(13) 0.0239(3) Uani d 1 . .
N N5A 0.6783(2) 0.45540(17) 0.75449(13) 0.0233(3) Uani d 1 . .
C C2A 0.5874(2) 0.17809(19) 0.92624(14) 0.0212(4) Uani d 1 . .
C C4A 0.5168(2) 0.15016(18) 0.77724(13) 0.0196(4) Uani d 1 . .
C C5A 0.5634(2) 0.26873(19) 0.73059(14) 0.0206(4) Uani d 1 . .
H H5A 0.552917 0.298355 0.662196 0.025 Uiso calc 1 . .
C C6A 0.6255(2) 0.34172(19) 0.78741(14) 0.0194(3) Uani d 1 . .
N N1B 0.70232(19) 0.18810(16) 0.32963(12) 0.0192(3) Uani d 1 . .
N N3B 0.97979(19) 0.08982(15) 0.36771(11) 0.0185(3) Uani d 1 . .
N N2B 0.7728(2) 0.06219(16) 0.48077(12) 0.0205(3) Uani d 1 . .
N N4B 1.1806(2) 0.13731(18) 0.25558(13) 0.0230(3) Uani d 1 . .
N N5B 0.6189(2) 0.31598(18) 0.17952(13) 0.0232(3) Uani d 1 . .
C C2B 0.8214(2) 0.11275(18) 0.39271(14) 0.0181(3) Uani d 1 . .
C C4B 1.0205(2) 0.15386(18) 0.27877(13) 0.0185(3) Uani d 1 . .
C C5B 0.9052(2) 0.23341(18) 0.21140(13) 0.0191(3) Uani d 1 . .
H H5B 0.937720 0.275665 0.149122 0.023 Uiso calc 1 . .
C C6B 0.7431(2) 0.24803(18) 0.23886(13) 0.0186(3) Uani d 1 . .
H H1A 0.674(4) 0.345(3) 0.922(2) 0.038(8) Uiso d 1 . .
H H2A 0.620(4) 0.191(3) 1.057(2) 0.035(7) Uiso d 1 . .
H H2B 0.561(3) 0.068(3) 1.051(2) 0.025(6) Uiso d 1 . .
H H4A 0.417(3) -0.003(3) 0.7624(19) 0.025(6) Uiso d 1 . .
H H4B 0.436(3) 0.102(3) 0.663(2) 0.026(6) Uiso d 1 . .
H H5D 0.710(3) 0.500(3) 0.794(2) 0.025(6) Uiso d 1 . .
H H5C 0.660(3) 0.500(3) 0.695(2) 0.026(6) Uiso d 1 . .
H H1B 0.600(4) 0.213(3) 0.352(2) 0.040(8) Uiso d 1 . .
H H2C 0.672(4) 0.087(3) 0.496(2) 0.035(7) Uiso d 1 . .
H H2D 0.846(3) 0.019(3) 0.5240(19) 0.022(6) Uiso d 1 . .
H H4C 1.251(4) 0.095(3) 0.300(2) 0.027(6) Uiso d 1 . .
H H4D 1.208(4) 0.192(3) 0.207(3) 0.043(8) Uiso d 1 . .
H H5F 0.646(4) 0.377(3) 0.124(2) 0.036(7) Uiso d 1 . .
H H5E 0.520(4) 0.332(3) 0.202(2) 0.033(7) Uiso d 1 . .

loop_
_atom_site_aniso_label
_atom_site_aniso_U_11
_atom_site_aniso_U_22
_atom_site_aniso_U_33
_atom_site_aniso_U_12
_atom_site_aniso_U_13
_atom_site_aniso_U_23
Cl1 0.0527(3) 0.0301(3) 0.0345(3) -0.0201(2) -0.0006(2) -0.0123(2)
S1 0.0321(3) 0.0223(2) 0.0213(2) -0.01014(18) 0.00240(18) -0.00517(17)
O1A 0.0296(7) 0.0261(7) 0.0211(7) -0.0092(6) -0.0009(5) -0.0029(5)
O2A 0.0374(8) 0.0247(7) 0.0209(6) -0.0132(6) -0.0016(6) -0.0041(5)
C11A 0.0199(8) 0.0226(9) 0.0213(9) -0.0045(7) 0.0011(7) -0.0054(7)
C7A 0.0201(8) 0.0220(9) 0.0228(9) -0.0038(7) -0.0001(7) -0.0055(7)
C8A 0.0399(12) 0.0213(9) 0.0275(10) -0.0081(8) -0.0068(9) -0.0029(8)
C9A 0.0396(12) 0.0270(10) 0.0275(10) -0.0068(9) -0.0073(9) -0.0069(8)
C10A 0.0239(9) 0.0253(10) 0.0289(10) -0.0063(7) 0.0001(8) -0.0106(8)
Cl2 0.0169(2) 0.0324(3) 0.0582(3) 0.00100(18) -0.0057(2) -0.0191(2)
S2 0.0177(2) 0.0200(2) 0.0255(2) -0.00281(16) -0.00296(16) -0.00501(17)
O1B 0.0173(6) 0.0316(7) 0.0210(6) -0.0034(5) 0.0007(5) 0.0004(5)
O2B 0.0181(6) 0.0292(7) 0.0206(6) -0.0009(5) -0.0010(5) -0.0010(5)
C11B 0.0175(8) 0.0207(8) 0.0206(8) -0.0053(7) -0.0001(7) -0.0059(7)
C7B 0.0174(8) 0.0178(8) 0.0230(9) -0.0039(7) 0.0006(7) -0.0060(7)
C8B 0.0220(9) 0.0227(9) 0.0239(9) -0.0051(7) 0.0027(7) -0.0069(7)
C9B 0.0217(9) 0.0257(10) 0.0325(10) -0.0066(7) 0.0072(8) -0.0120(8)
C10B 0.0161(8) 0.0212(9) 0.0398(11) -0.0035(7) 0.0000(8) -0.0145(8)
N1A 0.0232(8) 0.0195(8) 0.0195(7) -0.0060(6) -0.0021(6) -0.0028(6)
N3A 0.0260(8) 0.0206(8) 0.0177(7) -0.0063(6) -0.0013(6) -0.0018(6)
N2A 0.0409(10) 0.0252(9) 0.0187(8) -0.0145(8) -0.0040(7) -0.0017(7)
N4A 0.0279(8) 0.0251(8) 0.0202(8) -0.0092(7) -0.0020(6) -0.0038(6)
N5A 0.0281(8) 0.0209(8) 0.0210(8) -0.0078(7) -0.0010(6) -0.0013(7)
C2A 0.0220(9) 0.0209(9) 0.0201(9) -0.0042(7) -0.0005(7) -0.0027(7)
C4A 0.0180(8) 0.0211(9) 0.0187(8) -0.0015(7) -0.0004(7) -0.0036(7)
C5A 0.0199(8) 0.0225(9) 0.0186(8) -0.0034(7) -0.0003(7) -0.0030(7)
C6A 0.0166(8) 0.0195(8) 0.0199(8) -0.0013(6) 0.0014(6) -0.0011(7)
N1B 0.0165(7) 0.0210(8) 0.0199(7) -0.0035(6) -0.0002(6) -0.0034(6)
N3B 0.0173(7) 0.0174(7) 0.0207(7) -0.0034(6) -0.0002(6) -0.0034(6)
N2B 0.0168(8) 0.0217(8) 0.0209(8) -0.0023(6) 0.0002(6) -0.0006(6)
N4B 0.0164(7) 0.0291(9) 0.0219(8) -0.0036(6) 0.0014(6) -0.0019(7)
N5B 0.0174(8) 0.0275(8) 0.0227(8) -0.0016(6) -0.0019(6) -0.0024(7)
C2B 0.0180(8) 0.0159(8) 0.0213(8) -0.0046(6) -0.0010(7) -0.0046(6)
C4B 0.0189(8) 0.0165(8) 0.0215(9) -0.0043(7) 0.0009(7) -0.0064(7)
C5B 0.0194(8) 0.0201(8) 0.0179(8) -0.0036(7) 0.0007(7) -0.0042(7)
C6B 0.0206(9) 0.0175(8) 0.0189(8) -0.0036(7) -0.0007(7) -0.0067(7)

loop_
_atom_type_symbol
_atom_type_description
_atom_type_scat_dispersion_real
_atom_type_scat_dispersion_imag
_atom_type_scat_source
C C 0.0181 0.0091 'International Tables Vol C Tables 4.2.6.8 and 6.1.1.4'
H H 0.0000 0.0000 'International Tables Vol C Tables 4.2.6.8 and 6.1.1.4'
N N 0.0311 0.0180 'International Tables Vol C Tables 4.2.6.8 and 6.1.1.4'
O O 0.0492 0.0322 'International Tables Vol C Tables 4.2.6.8 and 6.1.1.4'
S S 0.3331 0.5567 'International Tables Vol C Tables 4.2.6.8 and 6.1.1.4'
Cl Cl 0.3639 0.7018 'International Tables Vol C Tables 4.2.6.8 and 6.1.1.4'

loop_
_geom_angle_atom_site_label_1
_geom_angle_atom_site_label_2
_geom_angle_atom_site_label_3
_geom_angle_site_symmetry_1
_geom_angle_site_symmetry_3
_geom_angle
_geom_angle_publ_flag
C10A S1 C7A . . 90.95(10) ?
O1A C11A O2A . . 125.25(18) ?
O1A C11A C7A . . 118.03(17) ?
O2A C11A C7A . . 116.72(17) ?
C8A C7A C11A . . 129.13(19) ?
C8A C7A S1 . . 110.81(15) ?
C11A C7A S1 . . 120.03(15) ?
C7A C8A C9A . . 113.66(19) ?
C10A C9A C8A . . 111.33(19) ?
C9A C10A S1 . . 113.25(16) ?
C9A C10A Cl1 . . 126.07(17) ?
S1 C10A Cl1 . . 120.67(13) ?
C10B S2 C7B . . 90.48(10) ?
O2B C11B O1B . . 125.24(17) ?
O2B C11B C7B . . 117.78(17) ?
O1B C11B C7B . . 116.97(17) ?
C8B C7B C11B . . 128.11(18) ?
C8B C7B S2 . . 111.38(14) ?
C11B C7B S2 . . 120.40(14) ?
C7B C8B C9B . . 113.55(18) ?
C10B C9B C8B . . 110.91(18) ?
C9B C10B S2 . . 113.68(15) ?
C9B C10B Cl2 . . 125.95(16) ?
S2 C10B Cl2 . . 120.37(13) ?
C2A N1A C6A . . 120.59(17) ?
C2A N3A C4A . . 116.78(17) ?
N3A C2A N2A . . 119.10(18) ?
N3A C2A N1A . . 123.42(17) ?
N2A C2A N1A . . 117.47(18) ?
N4A C4A N3A . . 115.69(17) ?
N4A C4A C5A . . 121.19(17) ?
N3A C4A C5A . . 123.12(17) ?
C6A C5A C4A . . 117.80(17) ?
N5A C6A N1A . . 116.21(17) ?
N5A C6A C5A . . 125.52(18) ?
N1A C6A C5A . . 118.27(17) ?
C6B N1B C2B . . 120.42(16) ?
C2B N3B C4B . . 116.74(16) ?
N2B C2B N3B . . 120.65(17) ?
N2B C2B N1B . . 116.83(17) ?
N3B C2B N1B . . 122.52(17) ?
N4B C4B N3B . . 116.96(17) ?
N4B C4B C5B . . 119.64(17) ?
N3B C4B C5B . . 123.40(17) ?
C6B C5B C4B . . 117.41(17) ?
N5B C6B N1B . . 117.04(17) ?
N5B C6B C5B . . 123.62(18) ?
N1B C6B C5B . . 119.31(17) ?

loop_
_geom_bond_atom_site_label_1
_geom_bond_atom_site_label_2
_geom_bond_site_symmetry_2
_geom_bond_distance
_geom_bond_publ_flag
Cl1 C10A . 1.720(2) ?
S1 C10A . 1.714(2) ?
S1 C7A . 1.728(2) ?
O1A C11A . 1.252(2) ?
O2A C11A . 1.269(2) ?
C11A C7A . 1.492(3) ?
C7A C8A . 1.368(3) ?
C8A C9A . 1.413(3) ?
C9A C10A . 1.353(3) ?
Cl2 C10B . 1.718(2) ?
S2 C10B . 1.717(2) ?
S2 C7B . 1.7236(19) ?
O1B C11B . 1.266(2) ?
O2B C11B . 1.250(2) ?
C11B C7B . 1.486(2) ?
C7B C8B . 1.369(3) ?
C8B C9B . 1.412(3) ?
C9B C10B . 1.356(3) ?
N1A C2A . 1.361(3) ?
N1A C6A . 1.372(2) ?
N3A C2A . 1.324(3) ?
N3A C4A . 1.362(2) ?
N2A C2A . 1.337(3) ?
N4A C4A . 1.348(3) ?
N5A C6A . 1.335(3) ?
C4A C5A . 1.397(3) ?
C5A C6A . 1.387(3) ?
N1B C6B . 1.362(2) ?
N1B C2B . 1.371(2) ?
N3B C2B . 1.337(2) ?
N3B C4B . 1.355(2) ?
N2B C2B . 1.322(3) ?
N4B C4B . 1.344(2) ?
N5B C6B . 1.349(3) ?
C4B C5B . 1.400(3) ?
C5B C6B . 1.375(3) ?

loop_
_geom_hbond_atom_site_label_D
_geom_hbond_atom_site_label_H
_geom_hbond_atom_site_label_A
_geom_hbond_site_symmetry_A
_geom_hbond_distance_DH
_geom_hbond_distance_HA
_geom_hbond_distance_DA
_geom_hbond_angle_DHA
_geom_hbond_publ_flag
N1A H1A O2A . 0.91(3) 1.83(3) 2.736(2) 173(3) yes
N1B H1B O1B . 0.90(3) 1.80(3) 2.687(2) 169(3) yes
N2A H2A N5B 1_556 0.85(3) 2.36(3) 3.181(3) 165(3) yes
N2A H2B N3A 2_657 0.87(3) 2.14(3) 3.014(2) 177.8(14) yes
N2B H2C O2B . 0.86(3) 1.99(3) 2.844(2) 173(3) yes
N2B H2D N3B 2_756 0.87(3) 2.14(3) 3.008(2) 178(3) yes
N4A H4B O2B . 0.90(3) 1.90(3) 2.784(2) 167(2) yes
N4B H4D O1A 2_766 0.85(4) 2.15(4) 2.969(2) 161(3) yes
N5B H5C O1B 2_666 0.87(3) 2.21(3) 2.906(2) 136(3) yes
N5A H5D O1A . 0.87(3) 2.05(3) 2.911(2) 169(3) yes
N5B H5E O1A 2_666 0.87(3) 2.45(3) 3.077(2) 130(2) yes
N5B H5F O2A . 0.95(3) 1.89(3) 2.815(2) 163(3) yes
